data_4119173
loop_
_publ_author_name
'Gregory L. Adams'
'Patrick J. Carroll'
'Amos B. Smith'

_publ_section_title
;
 Access to the Akuammiline Family of Alkaloids: Total Synthesis of
 (+)-Scholarisine A
;
_journal_name_full 'Journal of the American Chemical Society'
_journal_page_first 519
_journal_page_last 528
_journal_paper_doi 10.1021/ja3111626
_journal_volume 135
_journal_year 2013
_chemical_absolute_configuration ad
_chemical_formula_sum 'C41 H46 N2 O2 Si'
_chemical_formula_weight 626.89
_space_group_IT_number 19
_symmetry_cell_setting orthorhombic
_symmetry_Int_Tables_number 19
_symmetry_space_group_name_Hall 'P 2ac 2ab'
_symmetry_space_group_name_H-M 'P 21 21 21'
_atom_sites_solution_hydrogens geom
_atom_sites_solution_primary direct
_audit_creation_method SHELXL-97
_cell_angle_alpha 90.00
_cell_angle_beta 90.00
_cell_angle_gamma 90.00
_cell_formula_units_Z 4
_cell_length_a 10.0590(5)
_cell_length_b 16.5697(8)
_cell_length_c 20.9187(11)
_cell_measurement_temperature 143(1)
_cell_volume 3486.6(3)
_computing_data_collection 'Bruker APEX2'
_computing_data_reduction 'Bruker SAINT'
_computing_structure_refinement 'SHELXL-97 (Sheldrick, 2008)'
_computing_structure_solution 'SHELXS-97 (Sheldrick, 2008)'
_diffrn_ambient_temperature 143(1)
_diffrn_measured_fraction_theta_full 0.995
_diffrn_measured_fraction_theta_max 0.995
_diffrn_measurement_device 'CCD Area Detector'
_diffrn_measurement_device_type 'Bruker APEXII'
_diffrn_measurement_method 'phi and omega scans'
_diffrn_radiation_monochromator graphite
_diffrn_radiation_source 'sealed tube'
_diffrn_radiation_type MoK\a
_diffrn_radiation_wavelength 0.71073
_diffrn_reflns_av_R_equivalents 0.0297
_diffrn_reflns_av_sigmaI/netI 0.0173
_diffrn_reflns_limit_h_max 12
_diffrn_reflns_limit_h_min -12
_diffrn_reflns_limit_k_max 20
_diffrn_reflns_limit_k_min -20
_diffrn_reflns_limit_l_max 26
_diffrn_reflns_limit_l_min -26
_diffrn_reflns_number 63415
_diffrn_reflns_theta_full 26.42
_diffrn_reflns_theta_max 26.42
_diffrn_reflns_theta_min 1.57
_exptl_absorpt_coefficient_mu 0.105
_exptl_absorpt_correction_T_max 0.7454
_exptl_absorpt_correction_T_min 0.7203
_exptl_absorpt_correction_type multi-scan
_exptl_absorpt_process_details '(SADABS; Sheldrick, 2007)'
_exptl_crystal_density_diffrn 1.194
_exptl_crystal_F_000 1344
_exptl_crystal_size_max 0.30
_exptl_crystal_size_mid 0.18
_exptl_crystal_size_min 0.04
_refine_diff_density_max 0.221
_refine_diff_density_min -0.154
_refine_diff_density_rms 0.030
_refine_ls_abs_structure_details 'Flack H D (1983), Acta Cryst. A39, 876-881'
_refine_ls_abs_structure_Flack -0.05(8)
_refine_ls_extinction_method none
_refine_ls_goodness_of_fit_ref 0.981
_refine_ls_hydrogen_treatment refall
_refine_ls_matrix_type full
_refine_ls_number_parameters 600
_refine_ls_number_reflns 7144
_refine_ls_number_restraints 0
_refine_ls_restrained_S_all 0.981
_refine_ls_R_factor_all 0.0332
_refine_ls_R_factor_gt 0.0292
_refine_ls_shift/su_max 0.004
_refine_ls_shift/su_mean 0.000
_refine_ls_structure_factor_coef Fsqd
_refine_ls_weighting_details 'calc w=1/[\s^2^(Fo^2^)+(0.0469P)^2^+0.5611P] where P=(Fo^2^+2Fc^2^)/3'
_refine_ls_weighting_scheme calc
_refine_ls_wR_factor_gt 0.0727
_refine_ls_wR_factor_ref 0.0756
_reflns_number_gt 6676
_reflns_number_total 7144
_reflns_threshold_expression >2sigma(I)
_cod_data_source_file ja3111626_si_003.cif
_cod_data_source_block CMPD(+)-56
_cod_original_sg_symbol_H-M 'P 21 21 21 '
_cod_database_code 4119173

loop_
_symmetry_equiv_pos_as_xyz
'x, y, z'
'x+1/2, -y+1/2, -z'
'-x, y+1/2, -z+1/2'
'-x+1/2, -y, z+1/2'

loop_
_atom_site_label
_atom_site_type_symbol
_atom_site_fract_x
_atom_site_fract_y
_atom_site_fract_z
_atom_site_U_iso_or_equiv
_atom_site_adp_type
_atom_site_occupancy
_atom_site_symmetry_multiplicity
_atom_site_calc_flag
C1 C 0.71172(14) 0.34950(8) 0.53481(7) 0.0252(3) Uani 1 1 d
C2 C 0.77625(14) 0.27760(9) 0.52878(7) 0.0269(3) Uani 1 1 d
C3 C 0.84715(14) 0.25089(9) 0.46952(7) 0.0275(3) Uani 1 1 d
C4 C 0.89749(14) 0.32835(9) 0.43757(8) 0.0301(3) Uani 1 1 d
C5 C 0.77715(14) 0.38047(8) 0.41890(7) 0.0251(3) Uani 1 1 d
C6 C 0.70858(13) 0.41133(8) 0.48164(6) 0.0239(3) Uani 1 1 d
C7 C 0.69138(13) 0.32939(8) 0.37191(7) 0.0233(3) Uani 1 1 d
C8 C 0.64589(13) 0.25171(8) 0.40438(7) 0.0219(3) Uani 1 1 d
C9 C 0.70037(15) 0.28080(9) 0.62945(7) 0.0305(3) Uani 1 1 d
C10 C 0.67110(18) 0.26337(11) 0.69309(8) 0.0383(4) Uani 1 1 d
C11 C 0.60351(19) 0.32073(12) 0.72759(8) 0.0420(4) Uani 1 1 d
C12 C 0.56581(18) 0.39371(11) 0.69973(8) 0.0416(4) Uani 1 1 d
C13 C 0.59404(16) 0.41104(10) 0.63657(7) 0.0341(3) Uani 1 1 d
C14 C 0.66211(14) 0.35363(9) 0.59948(7) 0.0278(3) Uani 1 1 d
C15 C 0.56797(14) 0.44381(8) 0.47389(7) 0.0228(3) Uani 1 1 d
C16 C 0.57809(15) 0.37801(8) 0.34487(6) 0.0246(3) Uani 1 1 d
C17 C 0.77408(17) 0.31018(10) 0.31033(8) 0.0319(3) Uani 1 1 d
C18 C 0.6982(2) 0.26505(11) 0.25875(8) 0.0393(4) Uani 1 1 d
C19 C 0.72586(16) 0.12607(8) 0.45049(8) 0.0291(3) Uani 1 1 d
C20 C 0.65777(15) 0.07258(8) 0.40210(8) 0.0302(3) Uani 1 1 d
C21 C 0.5471(2) 0.02907(12) 0.41928(12) 0.0593(6) Uani 1 1 d
C22 C 0.4852(3) -0.02105(16) 0.37588(16) 0.0847(8) Uani 1 1 d
C23 C 0.5322(3) -0.02769(13) 0.31496(13) 0.0748(8) Uani 1 1 d
C24 C 0.6438(3) 0.01384(13) 0.29762(10) 0.0615(6) Uani 1 1 d
C25 C 0.7077(2) 0.06412(11) 0.34113(9) 0.0449(4) Uani 1 1 d
C26 C 0.30519(14) 0.58149(9) 0.42022(7) 0.0264(3) Uani 1 1 d
C27 C 0.26350(16) 0.51062(10) 0.39120(8) 0.0340(3) Uani 1 1 d
C28 C 0.13280(17) 0.50005(12) 0.37104(9) 0.0428(4) Uani 1 1 d
C29 C 0.04165(17) 0.56171(12) 0.37872(9) 0.0431(4) Uani 1 1 d
C30 C 0.07976(16) 0.63255(11) 0.40759(9) 0.0413(4) Uani 1 1 d
C31 C 0.21010(16) 0.64281(10) 0.42828(8) 0.0353(3) Uani 1 1 d
C32 C 0.49117(15) 0.61623(8) 0.53283(7) 0.0268(3) Uani 1 1 d
C33 C 0.37832(16) 0.61734(10) 0.57135(8) 0.0336(3) Uani 1 1 d
C34 C 0.38723(19) 0.62873(11) 0.63714(8) 0.0405(4) Uani 1 1 d
C35 C 0.5093(2) 0.63862(10) 0.66559(8) 0.0420(4) Uani 1 1 d
C36 C 0.62348(19) 0.63628(11) 0.62894(9) 0.0425(4) Uani 1 1 d
C37 C 0.61399(16) 0.62546(10) 0.56344(8) 0.0345(3) Uani 1 1 d
C38 C 0.56918(15) 0.67177(9) 0.39272(8) 0.0307(3) Uani 1 1 d
C39 C 0.71750(17) 0.67708(12) 0.40927(10) 0.0439(4) Uani 1 1 d
C40 C 0.5067(2) 0.75539(10) 0.40030(10) 0.0451(4) Uani 1 1 d
C41 C 0.5561(2) 0.64362(12) 0.32304(9) 0.0436(4) Uani 1 1 d
N1 N 0.76238(12) 0.20513(7) 0.42440(6) 0.0252(2) Uani 1 1 d
N2 N 0.76673(14) 0.23438(8) 0.58495(6) 0.0319(3) Uani 1 1 d
O1 O 0.46343(10) 0.35728(6) 0.34142(5) 0.0302(2) Uani 1 1 d
O2 O 0.56623(10) 0.51070(6) 0.43103(4) 0.0248(2) Uani 1 1 d
Si1 Si 0.48314(3) 0.59492(2) 0.444757(18) 0.02248(9) Uani 1 1 d
H2 H 0.814(2) 0.1974(12) 0.5941(10) 0.046(6) Uiso 1 1 d
H3 H 0.9229(17) 0.2165(10) 0.4793(8) 0.030(4) Uiso 1 1 d
H4a H 0.9557(17) 0.3170(10) 0.4008(8) 0.029(4) Uiso 1 1 d
H4b H 0.9520(17) 0.3554(10) 0.4699(8) 0.032(4) Uiso 1 1 d
H5 H 0.8058(17) 0.4260(10) 0.3951(8) 0.029(4) Uiso 1 1 d
H6 H 0.7615(16) 0.4563(9) 0.4969(7) 0.022(4) Uiso 1 1 d
H8a H 0.5850(15) 0.2653(9) 0.4409(7) 0.020(4) Uiso 1 1 d
H8b H 0.5935(14) 0.2189(9) 0.3759(7) 0.015(3) Uiso 1 1 d
H10 H 0.7022(18) 0.2146(11) 0.7117(8) 0.035(5) Uiso 1 1 d
H11 H 0.577(2) 0.3096(12) 0.7713(10) 0.047(5) Uiso 1 1 d
H12 H 0.515(2) 0.4311(11) 0.7250(9) 0.044(5) Uiso 1 1 d
H13 H 0.5728(17) 0.4631(10) 0.6191(8) 0.028(4) Uiso 1 1 d
H15a H 0.5097(16) 0.4011(10) 0.4572(7) 0.026(4) Uiso 1 1 d
H15b H 0.5352(14) 0.4596(8) 0.5151(7) 0.012(3) Uiso 1 1 d
H16 H 0.6062(17) 0.4292(10) 0.3261(8) 0.027(4) Uiso 1 1 d
H17a H 0.8061(19) 0.3608(12) 0.2944(9) 0.043(5) Uiso 1 1 d
H17b H 0.852(2) 0.2801(12) 0.3228(9) 0.045(5) Uiso 1 1 d
H18a H 0.665(2) 0.2157(14) 0.2758(10) 0.055(6) Uiso 1 1 d
H18b H 0.757(2) 0.2500(13) 0.2238(10) 0.055(6) Uiso 1 1 d
H18c H 0.630(2) 0.2983(13) 0.2392(10) 0.056(6) Uiso 1 1 d
H19a H 0.6673(16) 0.1314(10) 0.4890(8) 0.029(4) Uiso 1 1 d
H19b H 0.8086(18) 0.1045(11) 0.4616(8) 0.034(4) Uiso 1 1 d
H21 H 0.509(3) 0.0336(14) 0.4640(12) 0.074(7) Uiso 1 1 d
H22 H 0.410(4) -0.055(2) 0.3929(16) 0.122(12) Uiso 1 1 d
H23 H 0.491(3) -0.0645(18) 0.2860(14) 0.100(9) Uiso 1 1 d
H24 H 0.692(3) 0.0108(18) 0.2591(14) 0.092(9) Uiso 1 1 d
H25 H 0.791(2) 0.0940(12) 0.3291(9) 0.042(5) Uiso 1 1 d
H27 H 0.3280(18) 0.4689(11) 0.3836(8) 0.034(5) Uiso 1 1 d
H28 H 0.106(2) 0.4489(13) 0.3504(10) 0.050(6) Uiso 1 1 d
H29 H -0.049(2) 0.5539(13) 0.3663(10) 0.051(6) Uiso 1 1 d
H30 H 0.029(2) 0.6744(13) 0.4126(9) 0.048(5) Uiso 1 1 d
H31 H 0.2337(18) 0.6916(11) 0.4484(9) 0.040(5) Uiso 1 1 d
H33 H 0.2946(19) 0.6099(10) 0.5531(9) 0.036(5) Uiso 1 1 d
H34 H 0.306(2) 0.6265(13) 0.6628(11) 0.056(6) Uiso 1 1 d
H35 H 0.5157(19) 0.6464(11) 0.7125(10) 0.047(5) Uiso 1 1 d
H36 H 0.713(2) 0.6393(12) 0.6491(9) 0.045(5) Uiso 1 1 d
H37 H 0.694(2) 0.6254(12) 0.5384(10) 0.047(5) Uiso 1 1 d
H39a H 0.759(2) 0.7126(14) 0.3777(11) 0.060(6) Uiso 1 1 d
H39b H 0.758(2) 0.6226(13) 0.4104(10) 0.049(5) Uiso 1 1 d
H39c H 0.732(2) 0.7037(12) 0.4530(11) 0.051(6) Uiso 1 1 d
H40a H 0.516(2) 0.7781(12) 0.4442(10) 0.051(5) Uiso 1 1 d
H40b H 0.411(2) 0.7562(11) 0.3895(9) 0.039(5) Uiso 1 1 d
H40c H 0.554(2) 0.7973(14) 0.3746(11) 0.061(6) Uiso 1 1 d
H41a H 0.461(2) 0.6356(12) 0.3134(9) 0.046(5) Uiso 1 1 d
H41b H 0.600(2) 0.5881(13) 0.3162(9) 0.046(5) Uiso 1 1 d
H41c H 0.600(2) 0.6821(13) 0.2941(10) 0.052(6) Uiso 1 1 d

loop_
_atom_site_aniso_label
_atom_site_aniso_U_11
_atom_site_aniso_U_22
_atom_site_aniso_U_33
_atom_site_aniso_U_23
_atom_site_aniso_U_13
_atom_site_aniso_U_12
C1 0.0235(6) 0.0233(7) 0.0287(7) -0.0016(5) -0.0065(5) 0.0019(5)
C2 0.0248(7) 0.0253(7) 0.0306(7) -0.0011(6) -0.0091(6) 0.0015(6)
C3 0.0212(6) 0.0259(7) 0.0353(8) -0.0036(6) -0.0054(6) 0.0059(6)
C4 0.0200(6) 0.0288(7) 0.0415(9) -0.0069(6) -0.0001(6) -0.0008(6)
C5 0.0204(6) 0.0222(7) 0.0327(7) 0.0005(6) 0.0011(6) -0.0042(5)
C6 0.0218(6) 0.0199(6) 0.0299(7) -0.0024(5) -0.0035(5) -0.0008(5)
C7 0.0230(6) 0.0223(6) 0.0247(6) 0.0000(5) 0.0024(5) -0.0015(5)
C8 0.0205(6) 0.0216(6) 0.0238(7) 0.0010(5) -0.0014(5) -0.0006(5)
C9 0.0308(7) 0.0300(7) 0.0307(7) -0.0012(6) -0.0096(6) 0.0005(6)
C10 0.0460(10) 0.0392(9) 0.0298(8) 0.0048(7) -0.0106(7) 0.0023(8)
C11 0.0489(10) 0.0505(10) 0.0267(8) 0.0022(7) -0.0049(7) 0.0015(8)
C12 0.0459(9) 0.0490(10) 0.0300(8) -0.0086(7) -0.0033(7) 0.0107(8)
C13 0.0385(8) 0.0336(8) 0.0302(8) -0.0030(6) -0.0045(6) 0.0064(7)
C14 0.0272(7) 0.0289(7) 0.0273(7) -0.0014(6) -0.0080(6) 0.0003(6)
C15 0.0236(6) 0.0204(6) 0.0243(7) 0.0018(5) -0.0011(5) 0.0032(5)
C16 0.0323(8) 0.0216(6) 0.0199(6) 0.0011(5) 0.0009(5) -0.0023(6)
C17 0.0335(8) 0.0306(8) 0.0316(8) -0.0006(6) 0.0089(6) -0.0027(7)
C18 0.0520(11) 0.0394(9) 0.0265(8) -0.0022(7) 0.0080(7) -0.0042(8)
C19 0.0299(7) 0.0246(7) 0.0329(8) 0.0027(6) -0.0010(6) 0.0039(6)
C20 0.0340(8) 0.0188(7) 0.0377(8) -0.0010(6) -0.0012(6) 0.0045(6)
C21 0.0582(13) 0.0464(11) 0.0732(14) -0.0232(10) 0.0170(11) -0.0214(10)
C22 0.0822(18) 0.0637(15) 0.108(2) -0.0296(14) 0.0043(17) -0.0320(14)
C23 0.108(2) 0.0411(11) 0.0756(16) -0.0181(11) -0.0335(16) -0.0125(13)
C24 0.1053(19) 0.0421(11) 0.0371(11) -0.0050(8) -0.0094(11) 0.0102(12)
C25 0.0596(12) 0.0375(9) 0.0375(9) -0.0021(7) -0.0009(8) 0.0036(9)
C26 0.0227(7) 0.0293(7) 0.0273(7) 0.0031(6) -0.0024(5) 0.0009(6)
C27 0.0288(8) 0.0310(8) 0.0421(9) -0.0020(7) -0.0021(6) 0.0003(6)
C28 0.0332(9) 0.0406(9) 0.0546(10) -0.0088(8) -0.0058(8) -0.0060(7)
C29 0.0234(8) 0.0545(10) 0.0516(10) -0.0012(8) -0.0077(7) -0.0026(7)
C30 0.0259(8) 0.0437(10) 0.0542(11) -0.0029(8) -0.0055(7) 0.0094(7)
C31 0.0289(8) 0.0334(8) 0.0437(9) -0.0041(7) -0.0063(7) 0.0046(7)
C32 0.0295(7) 0.0198(6) 0.0311(7) -0.0017(5) -0.0031(6) 0.0039(6)
C33 0.0308(8) 0.0328(8) 0.0373(8) 0.0012(6) -0.0033(6) 0.0044(6)
C34 0.0442(9) 0.0418(9) 0.0355(9) 0.0002(7) 0.0034(8) 0.0085(8)
C35 0.0581(11) 0.0365(8) 0.0314(8) -0.0077(6) -0.0074(8) 0.0100(8)
C36 0.0435(10) 0.0411(9) 0.0431(10) -0.0129(8) -0.0133(8) 0.0015(8)
C37 0.0312(8) 0.0338(8) 0.0383(9) -0.0088(7) -0.0032(7) 0.0004(6)
C38 0.0301(7) 0.0239(7) 0.0381(8) 0.0060(6) 0.0008(6) -0.0011(6)
C39 0.0298(8) 0.0409(10) 0.0610(12) 0.0092(9) 0.0035(8) -0.0080(8)
C40 0.0489(11) 0.0248(8) 0.0616(12) 0.0090(7) 0.0021(10) 0.0028(8)
C41 0.0521(11) 0.0418(10) 0.0370(9) 0.0099(7) 0.0050(8) -0.0040(9)
N1 0.0231(6) 0.0212(5) 0.0314(6) -0.0021(4) -0.0025(5) 0.0026(5)
N2 0.0362(7) 0.0273(6) 0.0322(7) 0.0005(5) -0.0102(6) 0.0083(6)
O1 0.0263(5) 0.0322(5) 0.0320(5) 0.0040(4) -0.0035(4) -0.0013(4)
O2 0.0265(5) 0.0206(5) 0.0273(5) 0.0025(4) 0.0002(4) 0.0025(4)
Si1 0.02047(17) 0.01943(17) 0.02753(18) 0.00038(14) -0.00269(14) 0.00165(14)

loop_
_atom_type_symbol
_atom_type_description
_atom_type_scat_dispersion_real
_atom_type_scat_dispersion_imag
_atom_type_scat_source
C C 0.0033 0.0016 'International Tables Vol C Tables 4.2.6.8 and 6.1.1.4'
H H 0.0000 0.0000 'International Tables Vol C Tables 4.2.6.8 and 6.1.1.4'
N N 0.0061 0.0033 'International Tables Vol C Tables 4.2.6.8 and 6.1.1.4'
O O 0.0106 0.0060 'International Tables Vol C Tables 4.2.6.8 and 6.1.1.4'
Si Si 0.0817 0.0704 'International Tables Vol C Tables 4.2.6.8 and 6.1.1.4'

loop_
_geom_angle_atom_site_label_1
_geom_angle_atom_site_label_2
_geom_angle_atom_site_label_3
_geom_angle
C2 C1 C14 107.02(13)
C2 C1 C6 122.29(13)
C14 C1 C6 130.53(12)
C1 C2 N2 110.00(13)
C1 C2 C3 124.20(13)
N2 C2 C3 125.80(13)
N1 C3 C2 113.88(12)
N1 C3 C4 109.94(12)
C2 C3 C4 105.71(12)
N1 C3 H3 106.6(10)
C2 C3 H3 111.8(10)
C4 C3 H3 108.9(10)
C3 C4 C5 108.73(11)
C3 C4 H4a 112.2(10)
C5 C4 H4a 112.1(10)
C3 C4 H4b 105.5(10)
C5 C4 H4b 111.0(10)
H4a C4 H4b 107.1(14)
C4 C5 C7 106.92(11)
C4 C5 C6 108.47(12)
C7 C5 C6 117.49(11)
C4 C5 H5 109.9(10)
C7 C5 H5 105.6(10)
C6 C5 H5 108.3(10)
C1 C6 C15 109.70(11)
C1 C6 C5 112.67(11)
C15 C6 C5 115.78(11)
C1 C6 H6 105.5(9)
C15 C6 H6 105.9(9)
C5 C6 H6 106.5(9)
C16 C7 C8 113.06(11)
C16 C7 C5 111.43(11)
C8 C7 C5 110.10(11)
C16 C7 C17 101.64(11)
C8 C7 C17 110.74(12)
C5 C7 C17 109.58(11)
N1 C8 C7 109.39(11)
N1 C8 H8a 112.8(8)
C7 C8 H8a 109.5(8)
N1 C8 H8b 108.5(8)
C7 C8 H8b 111.4(8)
H8a C8 H8b 105.2(12)
N2 C9 C10 129.13(15)
N2 C9 C14 107.97(13)
C10 C9 C14 122.90(15)
C11 C10 C9 117.58(16)
C11 C10 H10 122.5(11)
C9 C10 H10 119.9(11)
C10 C11 C12 121.00(16)
C10 C11 H11 119.9(12)
C12 C11 H11 119.0(12)
C13 C12 C11 121.59(16)
C13 C12 H12 120.0(11)
C11 C12 H12 118.3(11)
C12 C13 C14 119.16(15)
C12 C13 H13 120.2(10)
C14 C13 H13 120.5(10)
C13 C14 C9 117.76(14)
C13 C14 C1 135.86(14)
C9 C14 C1 106.33(13)
O2 C15 C6 110.68(11)
O2 C15 H15a 109.1(9)
C6 C15 H15a 109.8(9)
O2 C15 H15b 110.5(8)
C6 C15 H15b 108.7(8)
H15a C15 H15b 108.1(12)
O1 C16 C7 126.44(13)
O1 C16 H16 120.1(10)
C7 C16 H16 113.3(10)
C18 C17 C7 114.67(13)
C18 C17 H17a 110.7(12)
C7 C17 H17a 106.7(12)
C18 C17 H17b 110.2(12)
C7 C17 H17b 108.3(11)
H17a C17 H17b 105.9(17)
C17 C18 H18a 109.4(13)
C17 C18 H18b 110.7(13)
H18a C18 H18b 105.8(18)
C17 C18 H18c 112.1(13)
H18a C18 H18c 113.5(19)
H18b C18 H18c 105.1(18)
N1 C19 C20 112.88(12)
N1 C19 H19a 111.6(9)
C20 C19 H19a 108.9(10)
N1 C19 H19b 102.2(11)
C20 C19 H19b 110.3(11)
H19a C19 H19b 110.9(14)
C21 C20 C25 118.94(17)
C21 C20 C19 120.01(16)
C25 C20 C19 121.01(15)
C20 C21 C22 120.6(2)
C20 C21 H21 120.4(14)
C22 C21 H21 119.0(14)
C23 C22 C21 120.5(3)
C23 C22 H22 123(2)
C21 C22 H22 116(2)
C22 C23 C24 119.5(2)
C22 C23 H23 119.5(18)
C24 C23 H23 120.9(18)
C23 C24 C25 120.5(2)
C23 C24 H24 128.7(18)
C25 C24 H24 110.6(18)
C20 C25 C24 119.9(2)
C20 C25 H25 119.0(11)
C24 C25 H25 121.1(11)
C27 C26 C31 117.31(14)
C27 C26 Si1 120.59(11)
C31 C26 Si1 122.07(11)
C26 C27 C28 121.66(15)
C26 C27 H27 118.5(11)
C28 C27 H27 119.8(11)
C29 C28 C27 119.90(16)
C29 C28 H28 120.1(13)
C27 C28 H28 120.0(13)
C30 C29 C28 119.83(15)
C30 C29 H29 120.0(13)
C28 C29 H29 120.1(13)
C29 C30 C31 120.26(16)
C29 C30 H30 125.0(14)
C31 C30 H30 114.7(14)
C30 C31 C26 121.04(15)
C30 C31 H31 118.8(11)
C26 C31 H31 120.2(11)
C33 C32 C37 116.97(13)
C33 C32 Si1 122.36(12)
C37 C32 Si1 120.48(12)
C32 C33 C34 121.43(16)
C32 C33 H33 119.9(11)
C34 C33 H33 118.7(11)
C35 C34 C33 120.13(17)
C35 C34 H34 120.8(13)
C33 C34 H34 119.0(13)
C34 C35 C36 119.93(15)
C34 C35 H35 120.1(12)
C36 C35 H35 120.0(12)
C35 C36 C37 119.70(17)
C35 C36 H36 121.1(11)
C37 C36 H36 119.2(11)
C36 C37 C32 121.82(16)
C36 C37 H37 118.9(12)
C32 C37 H37 119.3(12)
C40 C38 C39 108.92(14)
C40 C38 C41 109.78(14)
C39 C38 C41 108.36(15)
C40 C38 Si1 111.30(12)
C39 C38 Si1 110.78(11)
C41 C38 Si1 107.66(11)
C38 C39 H39a 107.5(13)
C38 C39 H39b 110.9(12)
H39a C39 H39b 112.6(17)
C38 C39 H39c 111.2(12)
H39a C39 H39c 106.5(18)
H39b C39 H39c 108.1(16)
C38 C40 H40a 113.5(12)
C38 C40 H40b 112.9(11)
H40a C40 H40b 107.2(17)
C38 C40 H40c 112.1(13)
H40a C40 H40c 100.9(17)
H40b C40 H40c 109.5(17)
C38 C41 H41a 108.6(11)
C38 C41 H41b 111.4(11)
H41a C41 H41b 105.6(16)
C38 C41 H41c 110.4(12)
H41a C41 H41c 113.3(17)
H41b C41 H41c 107.5(16)
C19 N1 C8 112.15(11)
C19 N1 C3 111.38(12)
C8 N1 C3 111.92(11)
C2 N2 C9 108.60(13)
C2 N2 H2 123.9(15)
C9 N2 H2 123.7(15)
C15 O2 Si1 123.62(8)
O2 Si1 C26 109.58(6)
O2 Si1 C32 107.92(6)
C26 Si1 C32 109.39(7)
O2 Si1 C38 103.76(6)
C26 Si1 C38 111.11(7)
C32 Si1 C38 114.82(7)

loop_
_geom_bond_atom_site_label_1
_geom_bond_atom_site_label_2
_geom_bond_distance
C1 C2 1.363(2)
C1 C14 1.444(2)
C1 C6 1.5125(19)
C2 N2 1.379(2)
C2 C3 1.497(2)
C3 N1 1.4808(18)
C3 C4 1.533(2)
C3 H3 0.974(17)
C4 C5 1.537(2)
C4 H4a 0.985(17)
C4 H4b 0.979(17)
C5 C7 1.5579(19)
C5 C6 1.5683(19)
C5 H5 0.949(18)
C6 C15 1.5220(18)
C6 H6 0.970(16)
C7 C16 1.506(2)
C7 C8 1.5255(19)
C7 C17 1.566(2)
C8 N1 1.4643(17)
C8 H8a 1.005(15)
C8 H8b 0.963(15)
C9 N2 1.380(2)
C9 C10 1.394(2)
C9 C14 1.413(2)
C10 C11 1.373(3)
C10 H10 0.950(19)
C11 C12 1.395(3)
C11 H11 0.97(2)
C12 C13 1.382(2)
C12 H12 0.96(2)
C13 C14 1.406(2)
C13 H13 0.961(17)
C15 O2 1.4258(16)
C15 H15a 0.983(17)
C15 H15b 0.960(14)
C16 O1 1.2056(17)
C16 H16 0.976(17)
C17 C18 1.519(2)
C17 H17a 0.96(2)
C17 H17b 0.96(2)
C18 H18a 0.95(2)
C18 H18b 0.98(2)
C18 H18c 0.97(2)
C19 N1 1.4660(18)
C19 C20 1.510(2)
C19 H19a 1.002(17)
C19 H19b 0.935(19)
C20 C21 1.374(3)
C20 C25 1.378(2)
C21 C22 1.379(3)
C21 H21 1.01(3)
C22 C23 1.364(4)
C22 H22 1.02(4)
C23 C24 1.366(4)
C23 H23 0.96(3)
C24 C25 1.391(3)
C24 H24 0.94(3)
C25 H25 1.01(2)
C26 C27 1.387(2)
C26 C31 1.406(2)
C26 Si1 1.8754(14)
C27 C28 1.392(2)
C27 H27 0.961(19)
C28 C29 1.382(3)
C28 H28 0.99(2)
C29 C30 1.375(3)
C29 H29 0.96(2)
C30 C31 1.391(2)
C30 H30 0.87(2)
C31 H31 0.942(19)
C32 C33 1.392(2)
C32 C37 1.400(2)
C32 Si1 1.8777(14)
C33 C34 1.392(2)
C33 H33 0.932(19)
C34 C35 1.374(3)
C34 H34 0.98(2)
C35 C36 1.381(3)
C35 H35 0.99(2)
C36 C37 1.385(2)
C36 H36 0.99(2)
C37 H37 0.96(2)
C38 C40 1.530(2)
C38 C39 1.534(2)
C38 C41 1.536(2)
C38 Si1 1.8856(15)
C39 H39a 0.98(2)
C39 H39b 0.99(2)
C39 H39c 1.02(2)
C40 H40a 1.00(2)
C40 H40b 0.99(2)
C40 H40c 1.00(2)
C41 H41a 0.99(2)
C41 H41b 1.03(2)
C41 H41c 0.98(2)
N2 H2 0.80(2)
O2 Si1 1.6519(10)

loop_
_geom_hbond_atom_site_label_D
_geom_hbond_atom_site_label_H
_geom_hbond_atom_site_label_A
_geom_hbond_distance_DH
_geom_hbond_distance_HA
_geom_hbond_distance_DA
_geom_hbond_angle_DHA
_geom_hbond_site_symmetry_A
N2 H2 O1 0.80(2) 2.21(2) 2.9316(16) 149.9(19) 2_556
